data_2201756
loop_
_publ_author_name
'Kolitsch, Uwe'
'Maczka, Miroslaw'
'Hanuza, Jerzy'

_publ_section_title
;
NaAl(MoO~4~)~2~: a rare structure type among layered yavapaiite-related
AM(XO~4~)~2~ compounds
;
_journal_name_full 'Acta Crystallographica, Section E'
_journal_page_first i10
_journal_page_last i13
_journal_paper_doi 10.1107/S1600536803000990
_journal_volume 59
_journal_year 2003
_chemical_formula_iupac 'Na Al (Mo O4)2'
_chemical_formula_structural 'Na Al (Mo O4)2'
_chemical_formula_sum 'Al Mo2 Na O8'
_chemical_formula_weight 369.85
_chemical_name_common 'sodium aluminum molybdate'
_space_group_IT_number 15
_symmetry_cell_setting monoclinic
_symmetry_space_group_name_Hall '-C 2yc'
_symmetry_space_group_name_H-M 'C 1 2/c 1'
_cell_angle_alpha 90.00
_cell_angle_beta 90.01(3)
_cell_angle_gamma 90.00
_cell_formula_units_Z 4
_cell_length_a 9.621(2)
_cell_length_b 5.3390(10)
_cell_length_c 13.146(3)
_cell_measurement_temperature 293(2)
_cell_volume 675.3(2)
_diffrn_ambient_temperature 293(2)
_exptl_crystal_density_diffrn 3.638
_cod_original_sg_symbol_H-M 'C 2/c'
_cod_database_code 2201756

loop_
_symmetry_equiv_pos_as_xyz
'x, y, z'
'-x, y, -z+1/2'
'x+1/2, y+1/2, z'
'-x+1/2, y+1/2, -z+1/2'
'-x, -y, -z'
'x, -y, z-1/2'
'-x+1/2, -y+1/2, -z'
'x+1/2, -y+1/2, z-1/2'

loop_
_atom_site_label
_atom_site_fract_x
_atom_site_fract_y
_atom_site_fract_z
_atom_site_U_iso_or_equiv
_atom_site_adp_type
_atom_site_calc_flag
_atom_site_refinement_flags
_atom_site_occupancy
_atom_site_disorder_assembly
_atom_site_disorder_group
_atom_site_type_symbol
Na 0.0000 -0.0685(3) 0.2500 0.0232(3) Uani d S 1 . . Na
Al 0.0000 0.0000 0.0000 0.00759(17) Uani d S 1 . . Al
Mo 0.169680(14) 0.46923(3) 0.122124(11) 0.00768(9) Uani d . 1 . . Mo
O1 0.08830(14) 0.7070(3) 0.05141(11) 0.0160(3) Uani d . 1 . . O
O2 0.34454(14) 0.4289(3) 0.08134(11) 0.0156(3) Uani d . 1 . . O
O3 0.07332(13) 0.1828(3) 0.11055(10) 0.0128(3) Uani d . 1 . . O
O4 0.16751(19) 0.5629(3) 0.24701(12) 0.0204(3) Uani d . 1 . . O

loop_
_atom_site_aniso_label
_atom_site_aniso_U_11
_atom_site_aniso_U_22
_atom_site_aniso_U_33
_atom_site_aniso_U_12
_atom_site_aniso_U_13
_atom_site_aniso_U_23
Na 0.0329(7) 0.0205(6) 0.0164(6) 0.000 0.0050(5) 0.000
Al 0.0060(4) 0.0078(3) 0.0089(4) -0.0001(2) -0.0006(3) 0.0008(3)
Mo 0.00691(11) 0.00757(12) 0.00857(12) -0.00013(4) 0.00015(7) 0.00000(4)
O1 0.0141(6) 0.0104(6) 0.0234(7) 0.0014(5) -0.0037(5) 0.0032(5)
O2 0.0095(6) 0.0181(7) 0.0193(7) -0.0005(5) 0.0034(5) 0.0053(6)
O3 0.0151(6) 0.0104(6) 0.0131(6) -0.0037(5) -0.0024(5) 0.0003(5)
O4 0.0249(8) 0.0223(8) 0.0139(7) -0.0001(6) -0.0008(6) -0.0059(6)

loop_
_geom_bond_atom_site_label_1
_geom_bond_atom_site_label_2
_geom_bond_site_symmetry_2
_geom_bond_distance
_geom_bond_publ_flag
Na O3 2 2.3789(16) yes
Na O3 . 2.3789(16) ?
Na O4 2_545 2.5440(19) yes
Na O4 1_545 2.5440(19) ?
Na O2 4_545 2.6744(17) yes
Na O2 3_445 2.6744(17) ?
Na O1 1_545 2.9957(17) yes
Na O1 2_545 2.9957(17) ?
Na Al 2 3.3068(8) ?
Na Al . 3.3068(8) ?
Na Mo 1_545 3.4035(11) ?
Na Mo 2_545 3.4035(11) ?
Al O2 7 1.8776(14) yes
Al O2 3_445 1.8776(14) ?
Al O3 5 1.8874(13) yes
Al O3 . 1.8874(13) ?
Al O1 1_545 1.9040(13) yes
Al O1 5_565 1.9040(13) ?
Al Na 5 3.3068(8) ?
Mo O4 . 1.7164(17) yes
Mo O1 . 1.7575(14) yes
Mo O2 . 1.7789(14) yes
Mo O3 . 1.7946(14) yes
Mo Na 1_565 3.4035(11) ?
Mo Na 3 3.6006(10) ?
O1 Al 1_565 1.9040(13) ?
O1 Na 1_565 2.9957(17) ?
O2 Al 3 1.8776(14) ?
O2 Na 3 2.6744(17) ?
O4 Na 1_565 2.5440(19) ?
